data_7049322
loop_
_publ_author_name
'Cui, Peng'
'Hoffbauer, Melissa R.'
'Vyushkova, Mariya'
'Iluc, Vlad M.'

_publ_section_title
;
 Oxidation reactions of a nucleophilic palladium carbene: mono and
 bi-radical carbenes.
;
_journal_issue 26
_journal_name_full 'Dalton transactions (Cambridge, England : 2003)'
_journal_page_first 9663
_journal_page_last 9668
_journal_paper_doi 10.1039/c9dt00585d
_journal_volume 48
_journal_year 2019
_chemical_formula_sum 'C68 H73 B F24 P3 Pd'
_chemical_formula_weight 1556.38
_space_group_crystal_system triclinic
_space_group_IT_number 2
_space_group_name_Hall '-P 1'
_space_group_name_H-M_alt 'P -1'
_symmetry_space_group_name_Hall '-P 1'
_symmetry_space_group_name_H-M 'P -1'
_atom_sites_solution_hydrogens geom
_audit_creation_method SHELXL-2013
_audit_update_record
;
2019-01-29 deposited with the CCDC.    2019-03-12 downloaded from the CCDC.
;
_cell_angle_alpha 66.0282(14)
_cell_angle_beta 76.7560(15)
_cell_angle_gamma 88.0975(15)
_cell_formula_units_Z 2
_cell_length_a 13.6492(7)
_cell_length_b 17.8440(9)
_cell_length_c 18.4747(9)
_cell_measurement_reflns_used 9854
_cell_measurement_temperature 120(2)
_cell_measurement_theta_max 26.72
_cell_measurement_theta_min 2.19
_cell_volume 3993.1(4)
_computing_structure_refinement 'SHELXL-2013 (Sheldrick, 2013)'
_diffrn_ambient_temperature 120(2)
_diffrn_measured_fraction_theta_full 1.000
_diffrn_measured_fraction_theta_max 1.000
_diffrn_measurement_device_type 'Bruker APEX-II'
_diffrn_radiation_type MoK\a
_diffrn_radiation_wavelength 0.71073
_diffrn_reflns_av_R_equivalents 0.0347
_diffrn_reflns_av_unetI/netI 0.0225
_diffrn_reflns_Laue_measured_fraction_full 1.000
_diffrn_reflns_Laue_measured_fraction_max 1.000
_diffrn_reflns_limit_h_max 16
_diffrn_reflns_limit_h_min -16
_diffrn_reflns_limit_k_max 21
_diffrn_reflns_limit_k_min -21
_diffrn_reflns_limit_l_max 21
_diffrn_reflns_limit_l_min -21
_diffrn_reflns_number 97651
_diffrn_reflns_point_group_measured_fraction_full 1.000
_diffrn_reflns_point_group_measured_fraction_max 1.000
_diffrn_reflns_theta_full 25.000
_diffrn_reflns_theta_max 24.999
_diffrn_reflns_theta_min 1.354
_exptl_absorpt_coefficient_mu 0.384
_exptl_absorpt_correction_T_max 0.7454
_exptl_absorpt_correction_T_min 0.6770
_exptl_absorpt_correction_type multi-scan
_exptl_absorpt_process_details 'Bruker AXS area detector scaling and absorption correction'
_exptl_crystal_density_diffrn 1.294
_exptl_crystal_description block
_exptl_crystal_F_000 1586
_exptl_crystal_size_max 0.090
_exptl_crystal_size_mid 0.080
_exptl_crystal_size_min 0.070
_refine_diff_density_max 1.910
_refine_diff_density_min -0.828
_refine_diff_density_rms 0.076
_refine_ls_extinction_method none
_refine_ls_goodness_of_fit_ref 1.083
_refine_ls_hydrogen_treatment constr
_refine_ls_matrix_type full
_refine_ls_number_parameters 985
_refine_ls_number_reflns 14055
_refine_ls_number_restraints 0
_refine_ls_restrained_S_all 1.083
_refine_ls_R_factor_all 0.0616
_refine_ls_R_factor_gt 0.0500
_refine_ls_shift/su_max 0.001
_refine_ls_shift/su_mean 0.000
_refine_ls_structure_factor_coef Fsqd
_refine_ls_weighting_details 'w=1/[\s^2^(Fo^2^)+(0.0791P)^2^+4.7729P] where P=(Fo^2^+2Fc^2^)/3'
_refine_ls_weighting_scheme calc
_refine_ls_wR_factor_gt 0.1349
_refine_ls_wR_factor_ref 0.1416
_reflns_Friedel_coverage 0.000
_reflns_number_gt 11839
_reflns_number_total 14055
_reflns_threshold_expression 'I > 2\s(I)'
_cod_data_source_file c9dt00585d2.cif
_cod_data_source_block pc62a
_cod_depositor_comments 'Adding full bibliography for 7049322--7049324.cif.'
_cod_original_cell_volume 3993.1(3)
_cod_database_code 7049322
_shelx_space_group_comment
;
The symmetry employed for this shelxl refinement is uniquely defined
by the following loop, which should always be used as a source of
symmetry information in preference to the above space-group names.
They are only intended as comments.
;
_shelx_estimated_absorpt_t_min 0.966
_shelx_estimated_absorpt_t_max 0.974
_shelxl_version_number 2013-4

loop_
_space_group_symop_operation_xyz
'x, y, z'
'-x, -y, -z'

loop_
_atom_site_label
_atom_site_type_symbol
_atom_site_fract_x
_atom_site_fract_y
_atom_site_fract_z
_atom_site_U_iso_or_equiv
_atom_site_adp_type
_atom_site_occupancy
_atom_site_site_symmetry_order
_atom_site_calc_flag
_atom_site_refinement_flags_posn
_atom_site_refinement_flags_adp
_atom_site_refinement_flags_occupancy
_atom_site_disorder_assembly
_atom_site_disorder_group
Pd Pd 0.82662(2) 0.73644(2) 0.71679(2) 0.02750(9) Uani 1 1 d . . . . .
C10 C 0.6107(3) 1.0980(2) 0.7302(2) 0.0458(9) Uani 1 1 d . . . . .
P3 P 0.76282(6) 0.60028(5) 0.75535(6) 0.0375(2) Uani 1 1 d . . . . .
P2 P 0.69537(7) 0.78267(5) 0.78933(5) 0.02996(19) Uani 1 1 d . . . . .
P1 P 0.98511(7) 0.72999(5) 0.64021(5) 0.0359(2) Uani 1 1 d . . . . .
C11 C 0.8091(2) 0.91820(19) 0.6792(2) 0.0308(7) Uani 1 1 d . . . . .
C12 C 0.7191(2) 0.89290(19) 0.73893(19) 0.0288(7) Uani 1 1 d . . . . .
C13 C 0.6569(3) 0.9498(2) 0.7569(2) 0.0338(7) Uani 1 1 d . . . . .
H13 H 0.5997 0.9307 0.8017 0.041 Uiso 1 1 calc R U . . .
C15 C 0.7609(3) 1.0585(2) 0.6451(2) 0.0384(8) Uani 1 1 d . . . . .
H15 H 0.7737 1.1153 0.6102 0.046 Uiso 1 1 calc R U . . .
C14 C 0.6769(3) 1.0339(2) 0.7107(2) 0.0352(8) Uani 1 1 d . . . . .
C18 C 0.6720(5) 1.1456(3) 0.7591(3) 0.0759(16) Uani 1 1 d . . . . .
H18A H 0.7335 1.1715 0.7167 0.114 Uiso 1 1 calc R U . . .
H18B H 0.6902 1.1078 0.8092 0.114 Uiso 1 1 calc R U . . .
H18C H 0.6317 1.1881 0.7698 0.114 Uiso 1 1 calc R U . . .
C17 C 0.5796(4) 1.1571(3) 0.6538(3) 0.0600(12) Uani 1 1 d . . . . .
H17A H 0.6400 1.1850 0.6110 0.090 Uiso 1 1 calc R U . . .
H17B H 0.5377 1.1980 0.6663 0.090 Uiso 1 1 calc R U . . .
H17C H 0.5410 1.1264 0.6348 0.090 Uiso 1 1 calc R U . . .
C16 C 0.8261(3) 1.0036(2) 0.6289(2) 0.0383(8) Uani 1 1 d . . . . .
H16 H 0.8828 1.0231 0.5838 0.046 Uiso 1 1 calc R U . . .
C19 C 0.5151(4) 1.0580(3) 0.7968(3) 0.0728(15) Uani 1 1 d . . . . .
H19A H 0.4751 1.1008 0.8072 0.109 Uiso 1 1 calc R U . . .
H19B H 0.5337 1.0207 0.8469 0.109 Uiso 1 1 calc R U . . .
H19C H 0.4753 1.0271 0.7789 0.109 Uiso 1 1 calc R U . . .
C20 C 1.3150(3) 0.9303(2) 0.5717(2) 0.0386(8) Uani 1 1 d . . . . .
C21 C 0.9865(2) 0.87771(19) 0.6469(2) 0.0321(7) Uani 1 1 d . . . . .
C98 C 0.0624(12) 0.3941(10) 0.6317(11) 0.1026(11) Uani 0.489(3) 1 d . . P A 1
F97 F 0.0520(6) 0.4657(5) 0.6345(6) 0.1026(11) Uani 0.489(3) 1 d . . P A 1
F98 F 0.0726(5) 0.4192(5) 0.5471(5) 0.1026(11) Uani 0.489(3) 1 d . . P A 1
F99 F -0.0404(10) 0.3505(9) 0.6797(8) 0.1026(11) Uani 0.489(3) 1 d . . P A 1
C1 C 0.1495(7) 0.3489(6) 0.6535(6) 0.0436(5) Uani 0.489(3) 1 d . . P A 1
C2 C 0.1613(7) 0.2692(5) 0.6556(6) 0.0436(5) Uani 0.489(3) 1 d . . P A 1
H2 H 0.1136 0.2437 0.6410 0.052 Uiso 0.489(3) 1 calc R U P A 1
C3 C 0.2443(7) 0.2295(5) 0.6797(6) 0.0436(5) Uani 0.489(3) 1 d . . P A 1
C4 C 0.2631(8) 0.1472(6) 0.6735(6) 0.0436(5) Uani 0.489(3) 1 d . . P A 1
F1 F 0.3038(8) 0.0965(5) 0.7302(7) 0.115(3) Uani 0.489(3) 1 d . . P A 1
F93 F 0.1833(12) 0.1057(6) 0.6840(7) 0.075(3) Uani 0.489(3) 1 d . . P A 1
F3 F 0.3214(9) 0.1574(6) 0.6020(8) 0.114(4) Uani 0.489(3) 1 d . . P A 1
C5 C 0.2094(8) 0.3772(7) 0.6910(6) 0.0436(5) Uani 0.489(3) 1 d . . P A 1
H5 H 0.1959 0.4287 0.6938 0.052 Uiso 0.489(3) 1 calc R U P A 1
C92 C 0.3052(15) 0.2593(10) 0.7129(10) 0.0436(5) Uani 0.489(3) 1 d . . P A 1
H92 H 0.3612 0.2300 0.7295 0.052 Uiso 0.489(3) 1 calc R U P A 1
C99 C 0.0268(12) 0.3997(11) 0.6644(11) 0.1026(11) Uani 0.511(3) 1 d . . P A 2
F96 F 0.0379(5) 0.4577(5) 0.5895(5) 0.1026(11) Uani 0.511(3) 1 d . . P A 2
F94 F -0.0045(5) 0.4308(5) 0.7160(5) 0.1026(11) Uani 0.511(3) 1 d . . P A 2
F95 F -0.0334(10) 0.3474(8) 0.6555(7) 0.1026(11) Uani 0.511(3) 1 d . . P A 2
C95 C 0.1249(7) 0.3561(5) 0.6760(5) 0.0436(5) Uani 0.511(3) 1 d . . P A 2
C94 C 0.1508(7) 0.2993(5) 0.6430(5) 0.0436(5) Uani 0.511(3) 1 d . . P A 2
H94 H 0.1105 0.2893 0.6118 0.052 Uiso 0.511(3) 1 calc R U P A 2
C93 C 0.2380(7) 0.2567(5) 0.6564(5) 0.0436(5) Uani 0.511(3) 1 d . . P A 2
C97 C 0.2638(7) 0.1893(6) 0.6290(7) 0.053(2) Uani 0.511(3) 1 d . . P A 2
F91 F 0.3438(6) 0.1508(6) 0.6486(8) 0.094(3) Uani 0.511(3) 1 d . . P A 2
F2 F 0.1820(10) 0.1369(6) 0.6507(7) 0.078(3) Uani 0.511(3) 1 d . . P A 2
F92 F 0.2816(5) 0.2186(6) 0.5473(5) 0.091(2) Uani 0.511(3) 1 d . . P A 2
C96 C 0.1915(8) 0.3799(7) 0.7097(6) 0.0436(5) Uani 0.511(3) 1 d . . P A 2
H96 H 0.1775 0.4249 0.7247 0.052 Uiso 0.511(3) 1 calc R U P A 2
C6 C 0.3014(9) 0.2777(6) 0.6971(6) 0.033(2) Uani 0.511(3) 1 d . . P A 2
H6 H 0.3594 0.2477 0.7062 0.039 Uiso 0.511(3) 1 calc R U P A 2
C72 C 0.4319(3) 0.5141(2) 0.64494(19) 0.0332(7) Uani 1 1 d . . . . .
H72 H 0.3712 0.5358 0.6627 0.040 Uiso 1 1 calc R U . . .
F72 F 0.3890(3) 0.67065(18) 0.5478(2) 0.1163(16) Uani 1 1 d . . . . .
C23 C 1.1362(3) 0.9641(2) 0.6186(2) 0.0384(8) Uani 1 1 d . . . . .
H23 H 1.1647 1.0127 0.6171 0.046 Uiso 1 1 calc R U . . .
C22 C 1.0337(3) 0.9487(2) 0.6432(2) 0.0384(8) Uani 1 1 d . . . . .
H22 H 0.9933 0.9868 0.6581 0.046 Uiso 1 1 calc R U . . .
C73 C 0.5034(3) 0.5658(2) 0.57773(19) 0.0364(8) Uani 1 1 d . . . . .
F73 F 0.5253(2) 0.68836(14) 0.45840(13) 0.0633(7) Uani 1 1 d . . . . .
C24 C 1.2008(2) 0.9107(2) 0.5954(2) 0.0341(7) Uani 1 1 d . . . . .
C25 C 1.1554(3) 0.8404(2) 0.59888(19) 0.0333(7) Uani 1 1 d . . . . .
H25 H 1.1963 0.8033 0.5825 0.040 Uiso 1 1 calc R U . . .
C26 C 1.0517(2) 0.82282(19) 0.62573(19) 0.0307(7) Uani 1 1 d . . . . .
C27 C 1.3484(3) 0.9355(3) 0.6431(3) 0.0514(10) Uani 1 1 d . . . . .
H27A H 1.4211 0.9501 0.6274 0.077 Uiso 1 1 calc R U . . .
H27B H 1.3335 0.8821 0.6900 0.077 Uiso 1 1 calc R U . . .
H27C H 1.3120 0.9775 0.6577 0.077 Uiso 1 1 calc R U . . .
C28 C 1.3411(3) 1.0129(3) 0.4977(2) 0.0506(10) Uani 1 1 d . . . . .
H28A H 1.3223 1.0089 0.4512 0.076 Uiso 1 1 calc R U . . .
H28B H 1.4138 1.0270 0.4840 0.076 Uiso 1 1 calc R U . . .
H28C H 1.3040 1.0556 0.5106 0.076 Uiso 1 1 calc R U . . .
C29 C 1.3722(3) 0.8634(3) 0.5508(3) 0.0508(10) Uani 1 1 d . . . . .
H29A H 1.3522 0.8597 0.5046 0.076 Uiso 1 1 calc R U . . .
H29B H 1.3559 0.8104 0.5981 0.076 Uiso 1 1 calc R U . . .
H29C H 1.4449 0.8774 0.5363 0.076 Uiso 1 1 calc R U . . .
C31 C 0.8152(6) 0.5210(4) 0.8406(5) 0.058(2) Uani 0.568(6) 1 d . . P B 1
H31A H 0.7894 0.4658 0.8520 0.087 Uiso 0.568(6) 1 calc R U P B 1
H31B H 0.7941 0.5315 0.8898 0.087 Uiso 0.568(6) 1 calc R U P B 1
H31C H 0.8890 0.5249 0.8238 0.087 Uiso 0.568(6) 1 calc R U P B 1
C33 C 0.7900(6) 0.5589(5) 0.6804(6) 0.060(2) Uani 0.568(6) 1 d . . P B 1
H33A H 0.7591 0.5912 0.6352 0.090 Uiso 0.568(6) 1 calc R U P B 1
H33B H 0.7626 0.5017 0.7048 0.090 Uiso 0.568(6) 1 calc R U P B 1
H33C H 0.8632 0.5612 0.6599 0.090 Uiso 0.568(6) 1 calc R U P B 1
C32 C 0.6284(5) 0.5640(4) 0.8008(6) 0.063(3) Uani 0.568(6) 1 d . . P B 1
H32A H 0.5876 0.5964 0.7630 0.095 Uiso 0.568(6) 1 calc R U P B 1
H32B H 0.6064 0.5704 0.8522 0.095 Uiso 0.568(6) 1 calc R U P B 1
H32C H 0.6199 0.5059 0.8112 0.095 Uiso 0.568(6) 1 calc R U P B 1
C36 C 0.6790(7) 0.6093(5) 0.6847(7) 0.051(3) Uani 0.432(6) 1 d . . P B 2
H36A H 0.7170 0.6382 0.6281 0.077 Uiso 0.432(6) 1 calc R U P B 2
H36B H 0.6208 0.6401 0.6956 0.077 Uiso 0.432(6) 1 calc R U P B 2
H36C H 0.6555 0.5542 0.6936 0.077 Uiso 0.432(6) 1 calc R U P B 2
C34 C 0.6864(8) 0.5476(5) 0.8514(6) 0.052(3) Uani 0.432(6) 1 d . . P B 2
H34A H 0.6376 0.5843 0.8647 0.062 Uiso 0.432(6) 1 calc R U P B 2
H34B H 0.7280 0.5283 0.8915 0.062 Uiso 0.432(6) 1 calc R U P B 2
H34C H 0.6505 0.5004 0.8525 0.062 Uiso 0.432(6) 1 calc R U P B 2
C35 C 0.8413(6) 0.5225(5) 0.7412(6) 0.040(2) Uani 0.432(6) 1 d . . P B 2
H35A H 0.8805 0.5431 0.6846 0.060 Uiso 0.432(6) 1 calc R U P B 2
H35B H 0.7990 0.4735 0.7536 0.060 Uiso 0.432(6) 1 calc R U P B 2
H35C H 0.8873 0.5083 0.7778 0.060 Uiso 0.432(6) 1 calc R U P B 2
C52 C 1.0215(7) 0.7345(4) 0.5370(4) 0.0479(18) Uani 0.605(7) 1 d . . P C 3
H52 H 1.0960 0.7480 0.5168 0.058 Uiso 0.605(7) 1 calc R U P C 3
C55 C 0.9995(7) 0.6556(5) 0.5319(5) 0.073(3) Uani 0.605(7) 1 d . . P C 3
H55A H 1.0239 0.6616 0.4755 0.110 Uiso 0.605(7) 1 calc R U P C 3
H55B H 0.9265 0.6419 0.5494 0.110 Uiso 0.605(7) 1 calc R U P C 3
H55C H 1.0336 0.6117 0.5674 0.110 Uiso 0.605(7) 1 calc R U P C 3
C56 C 0.9689(7) 0.8079(5) 0.4846(4) 0.062(3) Uani 0.605(7) 1 d . . P C 3
H56A H 0.9794 0.8556 0.4961 0.093 Uiso 0.605(7) 1 calc R U P C 3
H56B H 0.8965 0.7932 0.4977 0.093 Uiso 0.605(7) 1 calc R U P C 3
H56C H 0.9976 0.8213 0.4267 0.093 Uiso 0.605(7) 1 calc R U P C 3
C59 C 0.8660(10) 0.7969(8) 0.5182(7) 0.061(2) Uani 0.395(7) 1 d . . P C 4
H59A H 0.8684 0.8203 0.4598 0.092 Uiso 0.395(7) 1 calc R U P C 4
H59B H 0.8692 0.8415 0.5359 0.092 Uiso 0.395(7) 1 calc R U P C 4
H59C H 0.8030 0.7629 0.5486 0.092 Uiso 0.395(7) 1 calc R U P C 4
C57 C 0.9577(12) 0.7428(9) 0.5350(7) 0.061(2) Uani 0.395(7) 1 d . . P C 4
H57 H 0.9405 0.6873 0.5384 0.073 Uiso 0.395(7) 1 calc R U P C 4
C58 C 1.0518(10) 0.7793(8) 0.4693(7) 0.061(2) Uani 0.395(7) 1 d . . P C 4
H58A H 1.0398 0.7858 0.4169 0.092 Uiso 0.395(7) 1 calc R U P C 4
H58B H 1.1066 0.7429 0.4817 0.092 Uiso 0.395(7) 1 calc R U P C 4
H58C H 1.0705 0.8332 0.4665 0.092 Uiso 0.395(7) 1 calc R U P C 4
C51 C 1.0584(9) 0.6440(7) 0.7058(8) 0.035(3) Uani 0.605(7) 1 d . . P C 3
H51 H 1.0218 0.5911 0.7179 0.042 Uiso 0.605(7) 1 calc R U P C 3
C53 C 1.1683(5) 0.6355(4) 0.6702(5) 0.0502(19) Uani 0.605(7) 1 d . . P C 3
H53A H 1.1775 0.6468 0.6124 0.075 Uiso 0.605(7) 1 calc R U P C 3
H53B H 1.1864 0.5795 0.6996 0.075 Uiso 0.605(7) 1 calc R U P C 3
H53C H 1.2115 0.6748 0.6755 0.075 Uiso 0.605(7) 1 calc R U P C 3
C54 C 1.0453(8) 0.6490(7) 0.7876(6) 0.054(3) Uani 0.605(7) 1 d . . P C 3
H54A H 1.0805 0.6996 0.7799 0.081 Uiso 0.605(7) 1 calc R U P C 3
H54B H 1.0735 0.6014 0.8243 0.081 Uiso 0.605(7) 1 calc R U P C 3
H54C H 0.9733 0.6491 0.8113 0.081 Uiso 0.605(7) 1 calc R U P C 3
C49 C 1.0433(15) 0.6410(12) 0.6794(11) 0.034(3) Uani 0.395(7) 1 d . . P C 4
H49 H 0.9913 0.5947 0.6982 0.041 Uiso 0.395(7) 1 calc R U P C 4
C47 C 1.1328(10) 0.6256(7) 0.6203(10) 0.074(5) Uani 0.395(7) 1 d . . P C 4
H47A H 1.1117 0.6299 0.5716 0.112 Uiso 0.395(7) 1 calc R U P C 4
H47B H 1.1553 0.5704 0.6471 0.112 Uiso 0.395(7) 1 calc R U P C 4
H47C H 1.1885 0.6666 0.6045 0.112 Uiso 0.395(7) 1 calc R U P C 4
C48 C 1.0704(14) 0.6391(9) 0.7536(13) 0.055(4) Uani 0.395(7) 1 d . . P C 4
H48A H 1.1249 0.6811 0.7377 0.083 Uiso 0.395(7) 1 calc R U P C 4
H48B H 1.0927 0.5848 0.7835 0.083 Uiso 0.395(7) 1 calc R U P C 4
H48C H 1.0113 0.6503 0.7885 0.083 Uiso 0.395(7) 1 calc R U P C 4
C41 C 0.5673(2) 0.7617(2) 0.7821(2) 0.0359(7) Uani 1 1 d . . . . .
H41 H 0.5540 0.7006 0.8075 0.043 Uiso 1 1 calc R U . . .
C42 C 0.6903(3) 0.7576(2) 0.8973(2) 0.0491(10) Uani 1 1 d . . . . .
H42 H 0.6433 0.7950 0.9139 0.059 Uiso 1 1 calc R U . . .
C43 C 0.5668(3) 0.7904(3) 0.6926(2) 0.0477(9) Uani 1 1 d . . . . .
H43A H 0.5762 0.8506 0.6659 0.071 Uiso 1 1 calc R U . . .
H43B H 0.5021 0.7727 0.6881 0.071 Uiso 1 1 calc R U . . .
H43C H 0.6217 0.7666 0.6662 0.071 Uiso 1 1 calc R U . . .
C44 C 0.4813(3) 0.7960(3) 0.8259(3) 0.0572(11) Uani 1 1 d . . . . .
H44A H 0.4846 0.8560 0.7968 0.086 Uiso 1 1 calc R U . . .
H44B H 0.4875 0.7815 0.8818 0.086 Uiso 1 1 calc R U . . .
H44C H 0.4166 0.7727 0.8272 0.086 Uiso 1 1 calc R U . . .
C45 C 0.6495(4) 0.6691(3) 0.9540(2) 0.0702(14) Uani 1 1 d . . . . .
H45A H 0.5830 0.6594 0.9466 0.105 Uiso 1 1 calc R U . . .
H45B H 0.6435 0.6606 1.0107 0.105 Uiso 1 1 calc R U . . .
H45C H 0.6958 0.6308 0.9410 0.105 Uiso 1 1 calc R U . . .
C46 C 0.7939(4) 0.7762(3) 0.9054(3) 0.0667(14) Uani 1 1 d . . . . .
H46A H 0.8417 0.7398 0.8903 0.100 Uiso 1 1 calc R U . . .
H46B H 0.7903 0.7672 0.9620 0.100 Uiso 1 1 calc R U . . .
H46C H 0.8166 0.8336 0.8693 0.100 Uiso 1 1 calc R U . . .
C61 C 0.4066(2) 0.29409(19) 0.83013(18) 0.0288(7) Uani 1 1 d . . . . .
F61 F 0.7066(2) 0.2963(3) 0.8528(2) 0.1103(14) Uani 1 1 d . . . . .
C62 C 0.4973(3) 0.3069(2) 0.8470(2) 0.0334(7) Uani 1 1 d . . . . .
H62 H 0.5336 0.3590 0.8166 0.040 Uiso 1 1 calc R U . . .
F62 F 0.6283(2) 0.3223(2) 0.9498(2) 0.0948(10) Uani 1 1 d . . . . .
F63 F 0.6687(3) 0.2030(2) 0.9737(3) 0.1163(14) Uani 1 1 d . . . . .
C63 C 0.5372(3) 0.2466(2) 0.9068(2) 0.0377(8) Uani 1 1 d . . . . .
C64 C 0.4858(3) 0.1706(2) 0.9527(2) 0.0415(9) Uani 1 1 d . . . . .
H64 H 0.5127 0.1288 0.9931 0.050 Uiso 1 1 calc R U . . .
F64 F 0.2578(4) 0.0663(2) 0.9674(3) 0.161(2) Uani 1 1 d . . . . .
C68 C 0.3373(3) 0.0753(2) 0.9887(2) 0.0516(10) Uani 1 1 d . . . . .
C67 C 0.6352(3) 0.2655(3) 0.9201(3) 0.0534(10) Uani 1 1 d . . . . .
C66 C 0.3558(3) 0.2176(2) 0.8783(2) 0.0338(7) Uani 1 1 d . . . . .
H66 H 0.2927 0.2064 0.8701 0.041 Uiso 1 1 calc R U . . .
F66 F 0.3084(3) 0.06145(18) 1.06636(17) 0.1050(13) Uani 1 1 d . . . . .
C65 C 0.3947(3) 0.1569(2) 0.9384(2) 0.0395(8) Uani 1 1 d . . . . .
F65 F 0.3895(3) 0.01285(16) 0.9895(2) 0.1123(14) Uani 1 1 d . . . . .
F71 F 0.5261(4) 0.69891(17) 0.5668(2) 0.1320(19) Uani 1 1 d . . . . .
C71 C 0.4457(2) 0.43118(19) 0.68742(18) 0.0275(6) Uani 1 1 d . . . . .
B B 0.3582(3) 0.3692(2) 0.7641(2) 0.0287(7) Uani 1 1 d . . . . .
C74 C 0.5933(3) 0.5372(2) 0.5495(2) 0.0363(8) Uani 1 1 d . . . . .
H74 H 0.6426 0.5728 0.5037 0.044 Uiso 1 1 calc R U . . .
F74 F 0.7797(2) 0.4462(4) 0.5893(3) 0.1440(19) Uani 1 1 d . . . . .
C78 C 0.7078(3) 0.4247(3) 0.5627(3) 0.0639(13) Uani 1 1 d . . . . .
C77 C 0.4875(4) 0.6553(2) 0.5381(2) 0.0587(12) Uani 1 1 d . . . . .
C76 C 0.5366(3) 0.4037(2) 0.6572(2) 0.0348(7) Uani 1 1 d . . . . .
H76 H 0.5493 0.3476 0.6837 0.042 Uiso 1 1 calc R U . . .
F76 F 0.7075(3) 0.3454(2) 0.5898(2) 0.1323(19) Uani 1 1 d . . . . .
C75 C 0.6091(3) 0.4551(2) 0.5900(2) 0.0379(8) Uani 1 1 d . . . . .
F75 F 0.7400(2) 0.4550(2) 0.48240(17) 0.0891(10) Uani 1 1 d . . . . .
C82 C 0.3353(2) 0.4795(2) 0.82960(19) 0.0297(7) Uani 1 1 d . . . . .
H82 H 0.4023 0.5007 0.8004 0.036 Uiso 1 1 calc R U . . .
F82 F 0.3687(3) 0.6428(2) 0.8148(2) 0.1086(13) Uani 1 1 d . . . . .
C81 C 0.2942(2) 0.41528(18) 0.81932(18) 0.0268(6) Uani 1 1 d . . . . .
F81 F 0.4087(2) 0.5618(2) 0.9209(3) 0.1094(13) Uani 1 1 d . . . . .
C83 C 0.2818(2) 0.5137(2) 0.88103(19) 0.0321(7) Uani 1 1 d . . . . .
F83 F 0.2712(2) 0.6166(2) 0.9306(2) 0.0999(12) Uani 1 1 d . . . . .
F84 F 0.0147(3) 0.3920(2) 1.0370(2) 0.1231(15) Uani 1 1 d . . . . .
C84 C 0.1849(3) 0.4851(2) 0.9252(2) 0.0354(8) Uani 1 1 d . . . . .
H84 H 0.1482 0.5091 0.9597 0.042 Uiso 1 1 calc R U . . .
F85 F -0.0285(2) 0.4336(3) 0.9306(2) 0.1258(16) Uani 1 1 d . . . . .
C85 C 0.1428(3) 0.4203(2) 0.9176(2) 0.0404(8) Uani 1 1 d . . . . .
F86 F 0.0216(3) 0.3109(2) 0.9857(3) 0.143(2) Uani 1 1 d . . . . .
C86 C 0.1961(3) 0.3860(2) 0.8660(2) 0.0369(8) Uani 1 1 d . . . . .
H86 H 0.1649 0.3412 0.8624 0.044 Uiso 1 1 calc R U . . .
C87 C 0.3304(3) 0.5833(3) 0.8872(3) 0.0537(10) Uani 1 1 d . . . . .
C88 C 0.0378(3) 0.3893(3) 0.9636(3) 0.0683(15) Uani 1 1 d . . . . .
C91 C 0.2841(3) 0.3370(2) 0.7231(2) 0.0436(5) Uani 1 1 d . . . . .
C C 0.8799(2) 0.85710(19) 0.6753(2) 0.0334(7) Uani 1 1 d . . . . .

loop_
_atom_site_aniso_label
_atom_site_aniso_U_11
_atom_site_aniso_U_22
_atom_site_aniso_U_33
_atom_site_aniso_U_23
_atom_site_aniso_U_13
_atom_site_aniso_U_12
Pd 0.03367(15) 0.02051(14) 0.03329(15) -0.01309(10) -0.01450(10) 0.00981(9)
C10 0.064(2) 0.0363(19) 0.046(2) -0.0229(17) -0.0222(19) 0.0304(18)
P3 0.0304(4) 0.0272(4) 0.0591(6) -0.0221(4) -0.0106(4) 0.0049(3)
P2 0.0398(5) 0.0233(4) 0.0292(4) -0.0109(3) -0.0140(4) 0.0129(3)
P1 0.0531(5) 0.0240(4) 0.0294(4) -0.0140(4) -0.0020(4) 0.0075(4)
C11 0.0335(17) 0.0244(16) 0.0418(19) -0.0167(14) -0.0174(14) 0.0095(13)
C12 0.0351(17) 0.0269(16) 0.0330(17) -0.0160(14) -0.0185(14) 0.0121(13)
C13 0.0395(18) 0.0325(17) 0.0391(18) -0.0199(15) -0.0197(15) 0.0179(14)
C15 0.045(2) 0.0218(16) 0.052(2) -0.0146(15) -0.0210(17) 0.0126(14)
C14 0.0450(19) 0.0298(17) 0.0413(19) -0.0191(15) -0.0239(16) 0.0198(15)
C18 0.123(5) 0.053(3) 0.086(4) -0.051(3) -0.052(3) 0.043(3)
C17 0.079(3) 0.053(2) 0.047(2) -0.020(2) -0.020(2) 0.048(2)
C16 0.0364(18) 0.0265(17) 0.053(2) -0.0164(16) -0.0144(16) 0.0086(14)
C19 0.095(4) 0.057(3) 0.057(3) -0.025(2) -0.005(3) 0.047(3)
C20 0.0332(17) 0.048(2) 0.0390(19) -0.0215(17) -0.0099(15) 0.0125(15)
C21 0.0372(17) 0.0247(16) 0.0336(17) -0.0116(14) -0.0084(14) 0.0103(13)
C98 0.0963(19) 0.107(2) 0.143(3) -0.065(2) -0.082(2) 0.0478(15)
F97 0.0963(19) 0.107(2) 0.143(3) -0.065(2) -0.082(2) 0.0478(15)
F98 0.0963(19) 0.107(2) 0.143(3) -0.065(2) -0.082(2) 0.0478(15)
F99 0.0963(19) 0.107(2) 0.143(3) -0.065(2) -0.082(2) 0.0478(15)
C1 0.0560(13) 0.0414(12) 0.0477(15) -0.0254(12) -0.0267(11) 0.0118(11)
C2 0.0560(13) 0.0414(12) 0.0477(15) -0.0254(12) -0.0267(11) 0.0118(11)
C3 0.0560(13) 0.0414(12) 0.0477(15) -0.0254(12) -0.0267(11) 0.0118(11)
C4 0.0560(13) 0.0414(12) 0.0477(15) -0.0254(12) -0.0267(11) 0.0118(11)
F1 0.178(8) 0.072(5) 0.173(9) -0.093(6) -0.111(7) 0.059(5)
F93 0.097(6) 0.054(6) 0.089(7) -0.043(5) -0.028(5) 0.021(5)
F3 0.119(8) 0.096(6) 0.152(10) -0.100(8) 0.018(7) 0.002(5)
C5 0.0560(13) 0.0414(12) 0.0477(15) -0.0254(12) -0.0267(11) 0.0118(11)
C92 0.0560(13) 0.0414(12) 0.0477(15) -0.0254(12) -0.0267(11) 0.0118(11)
C99 0.0963(19) 0.107(2) 0.143(3) -0.065(2) -0.082(2) 0.0478(15)
F96 0.0963(19) 0.107(2) 0.143(3) -0.065(2) -0.082(2) 0.0478(15)
F94 0.0963(19) 0.107(2) 0.143(3) -0.065(2) -0.082(2) 0.0478(15)
F95 0.0963(19) 0.107(2) 0.143(3) -0.065(2) -0.082(2) 0.0478(15)
C95 0.0560(13) 0.0414(12) 0.0477(15) -0.0254(12) -0.0267(11) 0.0118(11)
C94 0.0560(13) 0.0414(12) 0.0477(15) -0.0254(12) -0.0267(11) 0.0118(11)
C93 0.0560(13) 0.0414(12) 0.0477(15) -0.0254(12) -0.0267(11) 0.0118(11)
C97 0.058(5) 0.052(5) 0.069(6) -0.039(5) -0.025(5) 0.008(4)
F91 0.091(5) 0.103(6) 0.167(9) -0.118(7) -0.065(6) 0.044(4)
F2 0.080(5) 0.061(6) 0.129(10) -0.069(6) -0.042(7) 0.016(5)
F92 0.079(4) 0.142(7) 0.099(5) -0.098(5) -0.018(4) 0.022(4)
C96 0.0560(13) 0.0414(12) 0.0477(15) -0.0254(12) -0.0267(11) 0.0118(11)
C6 0.029(3) 0.039(6) 0.034(6) -0.022(5) -0.002(4) 0.008(4)
C72 0.0425(18) 0.0325(17) 0.0257(16) -0.0152(14) -0.0058(14) 0.0146(14)
F72 0.102(2) 0.0503(17) 0.115(3) 0.0128(17) 0.037(2) 0.0411(17)
C23 0.0367(18) 0.0329(18) 0.051(2) -0.0212(16) -0.0139(16) 0.0094(14)
C22 0.0374(18) 0.0305(17) 0.054(2) -0.0237(16) -0.0131(16) 0.0140(14)
C73 0.053(2) 0.0316(17) 0.0232(16) -0.0125(14) -0.0055(15) 0.0108(15)
F73 0.0893(18) 0.0449(13) 0.0322(12) -0.0007(10) -0.0014(12) 0.0237(12)
C24 0.0356(18) 0.0364(18) 0.0315(17) -0.0152(15) -0.0098(14) 0.0139(14)
C25 0.0416(18) 0.0294(17) 0.0272(16) -0.0122(14) -0.0053(14) 0.0133(14)
C26 0.0403(18) 0.0246(16) 0.0254(16) -0.0099(13) -0.0057(13) 0.0094(13)
C27 0.043(2) 0.070(3) 0.054(2) -0.034(2) -0.0225(18) 0.0232(19)
C28 0.0354(19) 0.059(2) 0.051(2) -0.016(2) -0.0094(17) -0.0026(17)
C29 0.0338(19) 0.067(3) 0.062(3) -0.040(2) -0.0064(18) 0.0156(18)
C31 0.051(4) 0.029(3) 0.070(5) 0.002(3) -0.011(4) 0.010(3)
C33 0.058(5) 0.051(4) 0.090(6) -0.048(4) -0.016(4) 0.001(4)
C32 0.031(4) 0.035(4) 0.119(8) -0.031(4) -0.011(4) 0.001(3)
C36 0.058(6) 0.037(5) 0.077(7) -0.028(5) -0.041(5) 0.008(4)
C34 0.061(6) 0.022(4) 0.058(6) -0.013(4) 0.008(5) -0.007(4)
C35 0.040(4) 0.020(4) 0.061(6) -0.019(4) -0.011(4) 0.006(3)
C52 0.063(5) 0.054(4) 0.037(4) -0.027(3) -0.015(3) 0.000(4)
C55 0.094(6) 0.079(6) 0.064(5) -0.047(5) -0.017(4) 0.001(5)
C56 0.093(7) 0.057(5) 0.032(4) -0.006(3) -0.028(4) -0.019(4)
C59 0.079(6) 0.071(5) 0.038(4) -0.027(4) -0.013(4) -0.005(4)
C57 0.079(6) 0.071(5) 0.038(4) -0.027(4) -0.013(4) -0.005(4)
C58 0.079(6) 0.071(5) 0.038(4) -0.027(4) -0.013(4) -0.005(4)
C51 0.033(5) 0.028(4) 0.048(9) -0.016(5) -0.020(5) 0.015(3)
C53 0.039(4) 0.046(4) 0.069(5) -0.028(4) -0.016(3) 0.025(3)
C54 0.055(5) 0.061(6) 0.039(6) -0.011(4) -0.021(4) 0.030(4)
C49 0.027(7) 0.027(5) 0.044(10) -0.013(6) -0.006(6) 0.009(5)
C47 0.056(7) 0.039(6) 0.104(11) -0.028(7) 0.027(7) 0.002(5)
C48 0.056(10) 0.038(7) 0.069(16) -0.009(9) -0.036(10) 0.005(6)
C41 0.0348(17) 0.0251(16) 0.0428(19) -0.0103(15) -0.0071(15) 0.0063(13)
C42 0.076(3) 0.046(2) 0.0340(19) -0.0212(17) -0.0241(19) 0.034(2)
C43 0.0366(19) 0.054(2) 0.053(2) -0.0172(19) -0.0232(17) 0.0106(17)
C44 0.040(2) 0.051(2) 0.077(3) -0.032(2) 0.007(2) -0.0005(18)
C45 0.108(4) 0.054(3) 0.031(2) -0.0048(19) -0.011(2) 0.033(3)
C46 0.099(4) 0.072(3) 0.058(3) -0.040(2) -0.053(3) 0.048(3)
C61 0.0367(17) 0.0283(16) 0.0246(15) -0.0158(13) -0.0055(13) 0.0118(13)
F61 0.0455(15) 0.211(4) 0.074(2) -0.057(2) -0.0128(15) -0.011(2)
C62 0.0417(18) 0.0310(17) 0.0311(17) -0.0150(14) -0.0119(14) 0.0115(14)
F62 0.083(2) 0.120(3) 0.126(3) -0.080(2) -0.051(2) 0.0113(19)
F63 0.099(2) 0.086(2) 0.153(3) -0.006(2) -0.094(3) 0.0206(19)
C63 0.0447(19) 0.042(2) 0.0311(18) -0.0186(16) -0.0138(15) 0.0165(16)
C64 0.055(2) 0.040(2) 0.0288(18) -0.0134(16) -0.0134(16) 0.0223(17)
F64 0.159(4) 0.081(2) 0.172(4) 0.065(3) -0.111(3) -0.069(3)
C68 0.061(3) 0.037(2) 0.045(2) -0.0061(18) -0.0090(19) 0.0077(18)
C67 0.058(3) 0.058(3) 0.050(2) -0.020(2) -0.029(2) 0.015(2)
C66 0.0379(18) 0.0304(17) 0.0318(17) -0.0140(14) -0.0043(14) 0.0101(14)
F66 0.177(4) 0.0525(17) 0.0517(17) -0.0140(14) 0.0273(19) -0.0244(19)
C65 0.052(2) 0.0291(17) 0.0309(18) -0.0101(14) -0.0025(16) 0.0108(15)
F65 0.137(3) 0.0332(14) 0.123(3) -0.0252(16) 0.038(2) 0.0056(16)
F71 0.299(6) 0.0362(15) 0.071(2) -0.0238(15) -0.060(3) 0.011(2)
C71 0.0353(16) 0.0290(16) 0.0234(15) -0.0146(13) -0.0107(13) 0.0097(13)
B 0.0335(18) 0.0265(18) 0.0286(18) -0.0131(15) -0.0098(15) 0.0088(14)
C74 0.0401(18) 0.0417(19) 0.0232(16) -0.0120(15) -0.0028(14) 0.0048(15)
F74 0.0490(19) 0.248(6) 0.155(4) -0.096(4) -0.041(2) 0.052(3)
C78 0.049(2) 0.065(3) 0.047(2) -0.003(2) 0.006(2) 0.023(2)
C77 0.084(3) 0.037(2) 0.036(2) -0.0109(18) 0.010(2) 0.015(2)
C76 0.0384(18) 0.0335(18) 0.0313(17) -0.0127(14) -0.0087(14) 0.0148(14)
F76 0.104(3) 0.074(2) 0.121(3) 0.011(2) 0.051(2) 0.061(2)
C75 0.0374(18) 0.0415(19) 0.0322(18) -0.0135(15) -0.0080(15) 0.0143(15)
F75 0.0766(19) 0.096(2) 0.0573(17) -0.0142(15) 0.0171(14) 0.0426(17)
C82 0.0293(16) 0.0336(17) 0.0266(16) -0.0135(14) -0.0057(13) 0.0059(13)
F82 0.159(3) 0.074(2) 0.095(2) -0.0495(19) 0.002(2) -0.054(2)
C81 0.0300(15) 0.0226(15) 0.0240(15) -0.0053(12) -0.0081(12) 0.0078(12)
F81 0.076(2) 0.142(3) 0.184(4) -0.122(3) -0.068(2) 0.025(2)
C83 0.0361(17) 0.0362(18) 0.0284(16) -0.0166(14) -0.0105(14) 0.0104(14)
F83 0.0734(19) 0.122(3) 0.156(3) -0.123(3) 0.0027(19) 0.0023(18)
F84 0.095(3) 0.120(3) 0.090(2) -0.020(2) 0.054(2) 0.005(2)
C84 0.0401(18) 0.0330(18) 0.0267(17) -0.0100(14) -0.0015(14) 0.0149(14)
F85 0.0306(14) 0.165(4) 0.117(3) -0.002(3) 0.0012(16) -0.0064(19)
C85 0.0359(18) 0.0262(17) 0.041(2) -0.0049(15) 0.0061(15) 0.0073(14)
F86 0.076(2) 0.071(2) 0.232(5) -0.067(3) 0.073(3) -0.0332(17)
C86 0.0344(18) 0.0241(16) 0.045(2) -0.0104(15) -0.0028(15) 0.0045(13)
C87 0.049(2) 0.066(3) 0.064(3) -0.047(2) -0.010(2) 0.007(2)
C88 0.041(2) 0.040(2) 0.098(4) -0.023(2) 0.020(2) 0.0047(19)
C91 0.0560(13) 0.0414(12) 0.0477(15) -0.0254(12) -0.0267(11) 0.0118(11)
C 0.0370(18) 0.0252(16) 0.0406(19) -0.0148(14) -0.0128(15) 0.0121(13)

loop_
_atom_type_symbol
_atom_type_description
_atom_type_scat_dispersion_real
_atom_type_scat_dispersion_imag
_atom_type_scat_source
C C 0.0033 0.0016 'International Tables Vol C Tables 4.2.6.8 and 6.1.1.4'
H H 0.0000 0.0000 'International Tables Vol C Tables 4.2.6.8 and 6.1.1.4'
B B 0.0013 0.0007 'International Tables Vol C Tables 4.2.6.8 and 6.1.1.4'
F F 0.0171 0.0103 'International Tables Vol C Tables 4.2.6.8 and 6.1.1.4'
P P 0.1023 0.0942 'International Tables Vol C Tables 4.2.6.8 and 6.1.1.4'
Pd Pd -0.9988 1.0072 'International Tables Vol C Tables 4.2.6.8 and 6.1.1.4'

loop_
_geom_angle_atom_site_label_1
_geom_angle_atom_site_label_2
_geom_angle_atom_site_label_3
_geom_angle
C Pd P2 80.50(9)
C Pd P1 81.07(9)
P2 Pd P1 160.65(3)
C Pd P3 175.97(10)
P2 Pd P3 100.61(3)
P1 Pd P3 98.18(3)
C17 C10 C18 109.5(4)
C17 C10 C19 108.3(4)
C18 C10 C19 108.8(4)
C17 C10 C14 109.6(3)
C18 C10 C14 108.5(3)
C19 C10 C14 112.0(3)
C34 P3 C35 102.4(4)
C33 P3 C32 99.8(4)
C34 P3 C36 103.9(5)
C35 P3 C36 100.0(4)
C33 P3 C31 101.5(4)
C32 P3 C31 96.9(4)
C34 P3 Pd 119.5(3)
C33 P3 Pd 117.7(3)
C35 P3 Pd 122.6(3)
C32 P3 Pd 124.0(2)
C36 P3 Pd 105.2(3)
C31 P3 Pd 112.9(3)
C12 P2 C42 104.69(16)
C12 P2 C41 105.64(14)
C42 P2 C41 107.57(19)
C12 P2 Pd 102.79(11)
C42 P2 Pd 118.44(12)
C41 P2 Pd 116.18(11)
C49 P1 C26 115.8(6)
C26 P1 C52 100.4(3)
C26 P1 C51 102.8(4)
C52 P1 C51 106.9(4)
C49 P1 C57 109.6(7)
C26 P1 C57 109.0(4)
C49 P1 Pd 116.0(7)
C26 P1 Pd 102.39(10)
C52 P1 Pd 129.6(3)
C51 P1 Pd 111.0(4)
C57 P1 Pd 103.1(5)
C12 C11 C16 116.7(3)
C12 C11 C 118.3(3)
C16 C11 C 124.9(3)
C11 C12 C13 121.2(3)
C11 C12 P2 113.5(2)
C13 C12 P2 125.3(3)
C14 C13 C12 121.4(3)
C14 C13 H13 119.3
C12 C13 H13 119.3
C16 C15 C14 122.5(3)
C16 C15 H15 118.7
C14 C15 H15 118.7
C13 C14 C15 116.9(3)
C13 C14 C10 122.4(3)
C15 C14 C10 120.6(3)
C10 C18 H18A 109.5
C10 C18 H18B 109.5
H18A C18 H18B 109.5
C10 C18 H18C 109.5
H18A C18 H18C 109.5
H18B C18 H18C 109.5
C10 C17 H17A 109.5
C10 C17 H17B 109.5
H17A C17 H17B 109.5
C10 C17 H17C 109.5
H17A C17 H17C 109.5
H17B C17 H17C 109.5
C15 C16 C11 120.5(3)
C15 C16 H16 119.8
C11 C16 H16 119.8
C10 C19 H19A 109.5
C10 C19 H19B 109.5
H19A C19 H19B 109.5
C10 C19 H19C 109.5
H19A C19 H19C 109.5
H19B C19 H19C 109.5
C27 C20 C28 109.4(3)
C27 C20 C24 109.3(3)
C28 C20 C24 109.2(3)
C27 C20 C29 108.4(3)
C28 C20 C29 109.2(3)
C24 C20 C29 111.3(3)
C22 C21 C26 115.9(3)
C22 C21 C 123.9(3)
C26 C21 C 120.0(3)
F97 C98 F98 98.6(13)
F97 C98 C1 119.4(11)
F98 C98 C1 108.1(12)
F97 C98 F99 101.9(12)
F98 C98 F99 111.1(10)
C1 C98 F99 116.5(13)
C5 C1 C2 118.7(8)
C5 C1 C98 118.1(9)
C2 C1 C98 121.5(10)
C3 C2 C1 117.8(8)
C3 C2 H2 121.1
C1 C2 H2 121.1
C92 C3 C2 122.0(10)
C92 C3 C4 120.1(10)
C2 C3 C4 117.8(8)
F93 C4 F1 101.7(10)
F93 C4 F3 107.6(10)
F1 C4 F3 108.4(11)
F93 C4 C3 114.1(10)
F1 C4 C3 113.2(7)
F3 C4 C3 111.3(9)
C91 C5 C1 124.8(8)
C91 C5 H5 117.6
C1 C5 H5 117.6
C3 C92 C91 120.4(13)
C3 C92 H92 119.8
C91 C92 H92 119.8
F94 C99 F96 109.6(14)
F94 C99 F95 121.1(17)
F96 C99 F95 95.9(11)
F94 C99 C95 112.3(11)
F96 C99 C95 111.4(13)
F95 C99 C95 105.3(12)
C96 C95 C94 120.1(8)
C96 C95 C99 121.0(9)
C94 C95 C99 118.5(9)
C95 C94 C93 118.7(7)
C95 C94 H94 120.6
C93 C94 H94 120.6
C94 C93 C6 119.5(8)
C94 C93 C97 120.8(7)
C6 C93 C97 119.6(8)
F91 C97 F92 106.1(9)
F91 C97 F2 112.6(9)
F92 C97 F2 100.3(8)
F91 C97 C93 115.5(7)
F92 C97 C93 110.4(8)
F2 C97 C93 110.8(9)
C95 C96 C91 121.3(7)
C95 C96 H96 119.4
C91 C96 H96 119.4
C91 C6 C93 123.4(8)
C91 C6 H6 118.3
C93 C6 H6 118.3
C73 C72 C71 122.4(3)
C73 C72 H72 118.8
C71 C72 H72 118.8
C22 C23 C24 122.3(3)
C22 C23 H23 118.8
C24 C23 H23 118.8
C23 C22 C21 121.8(3)
C23 C22 H22 119.1
C21 C22 H22 119.1
C72 C73 C74 121.0(3)
C72 C73 C77 120.0(3)
C74 C73 C77 118.8(3)
C25 C24 C23 116.6(3)
C25 C24 C20 124.0(3)
C23 C24 C20 119.4(3)
C24 C25 C26 121.8(3)
C24 C25 H25 119.1
C26 C25 H25 119.1
C25 C26 C21 121.6(3)
C25 C26 P1 125.8(2)
C21 C26 P1 112.6(2)
C20 C27 H27A 109.5
C20 C27 H27B 109.5
H27A C27 H27B 109.5
C20 C27 H27C 109.5
H27A C27 H27C 109.5
H27B C27 H27C 109.5
C20 C28 H28A 109.5
C20 C28 H28B 109.5
H28A C28 H28B 109.5
C20 C28 H28C 109.5
H28A C28 H28C 109.5
H28B C28 H28C 109.5
C20 C29 H29A 109.5
C20 C29 H29B 109.5
H29A C29 H29B 109.5
C20 C29 H29C 109.5
H29A C29 H29C 109.5
H29B C29 H29C 109.5
P3 C31 H31A 109.5
P3 C31 H31B 109.5
H31A C31 H31B 109.5
P3 C31 H31C 109.5
H31A C31 H31C 109.5
H31B C31 H31C 109.5
P3 C33 H33A 109.5
P3 C33 H33B 109.5
H33A C33 H33B 109.5
P3 C33 H33C 109.5
H33A C33 H33C 109.5
H33B C33 H33C 109.5
P3 C32 H32A 109.5
P3 C32 H32B 109.5
H32A C32 H32B 109.5
P3 C32 H32C 109.5
H32A C32 H32C 109.5
H32B C32 H32C 109.5
P3 C36 H36A 109.5
P3 C36 H36B 109.5
H36A C36 H36B 109.5
P3 C36 H36C 109.5
H36A C36 H36C 109.5
H36B C36 H36C 109.5
P3 C34 H34A 109.5
P3 C34 H34B 109.5
H34A C34 H34B 109.5
P3 C34 H34C 109.5
H34A C34 H34C 109.5
H34B C34 H34C 109.5
P3 C35 H35A 109.5
P3 C35 H35B 109.5
H35A C35 H35B 109.5
P3 C35 H35C 109.5
H35A C35 H35C 109.5
H35B C35 H35C 109.5
C55 C52 C56 113.8(6)
C55 C52 P1 113.8(5)
C56 C52 P1 105.8(5)
C55 C52 H52 107.7
C56 C52 H52 107.7
P1 C52 H52 107.7
C52 C55 H55A 109.5
C52 C55 H55B 109.5
H55A C55 H55B 109.5
C52 C55 H55C 109.5
H55A C55 H55C 109.5
H55B C55 H55C 109.5
C52 C56 H56A 109.5
C52 C56 H56B 109.5
H56A C56 H56B 109.5
C52 C56 H56C 109.5
H56A C56 H56C 109.5
H56B C56 H56C 109.5
C57 C59 H59A 109.5
C57 C59 H59B 109.5
H59A C59 H59B 109.5
C57 C59 H59C 109.5
H59A C59 H59C 109.5
H59B C59 H59C 109.5
C58 C57 C59 112.3(12)
C58 C57 P1 108.3(10)
C59 C57 P1 110.0(8)
C58 C57 H57 108.7
C59 C57 H57 108.7
P1 C57 H57 108.7
C57 C58 H58A 109.5
C57 C58 H58B 109.5
H58A C58 H58B 109.5
C57 C58 H58C 109.5
H58A C58 H58C 109.5
H58B C58 H58C 109.5
C54 C51 C53 111.4(8)
C54 C51 P1 108.3(8)
C53 C51 P1 119.5(8)
C54 C51 H51 105.5
C53 C51 H51 105.5
P1 C51 H51 105.5
C51 C53 H53A 109.5
C51 C53 H53B 109.5
H53A C53 H53B 109.5
C51 C53 H53C 109.5
H53A C53 H53C 109.5
H53B C53 H53C 109.5
C51 C54 H54A 109.5
C51 C54 H54B 109.5
H54A C54 H54B 109.5
C51 C54 H54C 109.5
H54A C54 H54C 109.5
H54B C54 H54C 109.5
C48 C49 C47 112.9(17)
C48 C49 P1 106.8(14)
C47 C49 P1 116.4(12)
C48 C49 H49 106.7
C47 C49 H49 106.7
P1 C49 H49 106.7
C49 C47 H47A 109.5
C49 C47 H47B 109.5
H47A C47 H47B 109.5
C49 C47 H47C 109.5
H47A C47 H47C 109.5
H47B C47 H47C 109.5
C49 C48 H48A 109.5
C49 C48 H48B 109.5
H48A C48 H48B 109.5
C49 C48 H48C 109.5
H48A C48 H48C 109.5
H48B C48 H48C 109.5
C43 C41 C44 111.1(3)
C43 C41 P2 108.6(2)
C44 C41 P2 116.4(3)
C43 C41 H41 106.7
C44 C41 H41 106.7
P2 C41 H41 106.7
C46 C42 C45 112.0(4)
C46 C42 P2 109.2(3)
C45 C42 P2 113.1(3)
C46 C42 H42 107.5
C45 C42 H42 107.5
P2 C42 H42 107.5
C41 C43 H43A 109.5
C41 C43 H43B 109.5
H43A C43 H43B 109.5
C41 C43 H43C 109.5
H43A C43 H43C 109.5
H43B C43 H43C 109.5
C41 C44 H44A 109.5
C41 C44 H44B 109.5
H44A C44 H44B 109.5
C41 C44 H44C 109.5
H44A C44 H44C 109.5
H44B C44 H44C 109.5
C42 C45 H45A 109.5
C42 C45 H45B 109.5
H45A C45 H45B 109.5
C42 C45 H45C 109.5
H45A C45 H45C 109.5
H45B C45 H45C 109.5
C42 C46 H46A 109.5
C42 C46 H46B 109.5
H46A C46 H46B 109.5
C42 C46 H46C 109.5
H46A C46 H46C 109.5
H46B C46 H46C 109.5
C66 C61 C62 115.8(3)
C66 C61 B 122.8(3)
C62 C61 B 121.0(3)
C61 C62 C63 122.7(3)
C61 C62 H62 118.6
C63 C62 H62 118.6
C64 C63 C62 120.1(3)
C64 C63 C67 120.8(3)
C62 C63 C67 119.1(3)
C65 C64 C63 118.3(3)
C65 C64 H64 120.8
C63 C64 H64 120.8
F64 C68 F65 105.9(5)
F64 C68 F66 105.9(4)
F65 C68 F66 103.3(4)
F64 C68 C65 114.4(3)
F65 C68 C65 114.0(4)
F66 C68 C65 112.3(4)
F63 C67 F61 108.8(4)
F63 C67 F62 103.8(4)
F61 C67 F62 104.2(4)
F63 C67 C63 114.0(4)
F61 C67 C63 113.5(3)
F62 C67 C63 111.8(4)
C61 C66 C65 122.0(3)
C61 C66 H66 119.0
C65 C66 H66 119.0
C64 C65 C66 121.0(3)
C64 C65 C68 118.9(3)
C66 C65 C68 120.0(4)
C72 C71 C76 115.4(3)
C72 C71 B 122.1(3)
C76 C71 B 122.4(3)
C91 B C71 105.5(3)
C91 B C61 113.2(3)
C71 B C61 112.0(3)
C91 B C81 110.7(3)
C71 B C81 112.4(3)
C61 B C81 103.2(2)
C75 C74 C73 118.0(3)
C75 C74 H74 121.0
C73 C74 H74 121.0
F76 C78 F74 104.8(4)
F76 C78 F75 107.6(4)
F74 C78 F75 105.7(4)
F76 C78 C75 113.9(4)
F74 C78 C75 111.2(4)
F75 C78 C75 113.0(3)
F71 C77 F73 106.4(4)
F71 C77 F72 105.2(4)
F73 C77 F72 105.1(4)
F71 C77 C73 113.2(4)
F73 C77 C73 113.5(3)
F72 C77 C73 112.6(4)
C75 C76 C71 122.8(3)
C75 C76 H76 118.6
C71 C76 H76 118.6
C74 C75 C76 120.4(3)
C74 C75 C78 118.4(3)
C76 C75 C78 121.1(3)
C81 C82 C83 122.4(3)
C81 C82 H82 118.8
C83 C82 H82 118.8
C82 C81 C86 115.3(3)
C82 C81 B 123.4(3)
C86 C81 B 120.9(3)
C84 C83 C82 121.4(3)
C84 C83 C87 119.6(3)
C82 C83 C87 119.0(3)
C83 C84 C85 117.6(3)
C83 C84 H84 121.2
C85 C84 H84 121.2
C84 C85 C86 121.1(3)
C84 C85 C88 118.5(3)
C86 C85 C88 120.3(4)
C85 C86 C81 122.1(3)
C85 C86 H86 118.9
C81 C86 H86 118.9
F83 C87 F82 107.3(4)
F83 C87 F81 105.1(4)
F82 C87 F81 104.0(4)
F83 C87 C83 114.6(4)
F82 C87 C83 112.3(3)
F81 C87 C83 112.7(4)
F85 C88 F86 114.7(5)
F85 C88 F84 101.0(4)
F86 C88 F84 99.6(4)
F85 C88 C85 113.5(4)
F86 C88 C85 113.1(3)
F84 C88 C85 113.4(5)
C6 C91 C96 116.1(7)
C5 C91 C92 115.0(9)
C6 C91 B 126.0(6)
C5 C91 B 126.3(5)
C96 C91 B 117.8(4)
C92 C91 B 118.4(8)
C21 C C11 121.5(3)
C21 C Pd 119.3(2)
C11 C Pd 119.1(2)

loop_
_geom_bond_atom_site_label_1
_geom_bond_atom_site_label_2
_geom_bond_distance
Pd C 2.064(3)
Pd P2 2.3208(8)
Pd P1 2.3256(9)
Pd P3 2.3704(9)
C10 C17 1.524(5)
C10 C18 1.525(6)
C10 C19 1.528(6)
C10 C14 1.541(4)
P3 C34 1.727(9)
P3 C33 1.783(7)
P3 C35 1.792(7)
P3 C32 1.850(7)
P3 C36 1.881(8)
P3 C31 1.906(7)
P2 C12 1.805(3)
P2 C42 1.843(4)
P2 C41 1.846(4)
P1 C49 1.71(2)
P1 C26 1.808(3)
P1 C52 1.827(6)
P1 C51 1.941(11)
P1 C57 1.983(12)
C11 C12 1.394(5)
C11 C16 1.418(5)
C11 C 1.445(4)
C12 C13 1.397(4)
C13 C14 1.390(5)
C13 H13 0.9500
C15 C16 1.378(5)
C15 C14 1.393(5)
C15 H15 0.9500
C18 H18A 0.9800
C18 H18B 0.9800
C18 H18C 0.9800
C17 H17A 0.9800
C17 H17B 0.9800
C17 H17C 0.9800
C16 H16 0.9500
C19 H19A 0.9800
C19 H19B 0.9800
C19 H19C 0.9800
C20 C27 1.526(5)
C20 C28 1.530(5)
C20 C24 1.531(5)
C20 C29 1.535(5)
C21 C22 1.409(5)
C21 C26 1.414(4)
C21 C 1.434(5)
C98 F97 1.302(17)
C98 F98 1.414(18)
C98 C1 1.455(15)
C98 F99 1.52(3)
C1 C5 1.405(13)
C1 C2 1.412(12)
C2 C3 1.380(12)
C2 H2 0.9500
C3 C92 1.37(2)
C3 C4 1.528(12)
C4 F93 1.270(16)
C4 F1 1.299(13)
C4 F3 1.321(14)
C5 C91 1.336(12)
C5 H5 0.9500
C92 C91 1.484(18)
C92 H92 0.9500
C99 F94 1.275(16)
C99 F96 1.326(19)
C99 F95 1.35(2)
C99 C95 1.540(15)
C95 C96 1.376(12)
C95 C94 1.379(11)
C94 C93 1.407(11)
C94 H94 0.9500
C93 C6 1.416(16)
C93 C97 1.487(11)
C97 F91 1.313(12)
C97 F92 1.345(13)
C97 F2 1.357(15)
C96 C91 1.472(11)
C96 H96 0.9500
C6 C91 1.323(13)
C6 H6 0.9500
C72 C73 1.385(5)
C72 C71 1.395(4)
C72 H72 0.9500
F72 C77 1.348(6)
C23 C22 1.368(5)
C23 C24 1.404(5)
C23 H23 0.9500
C22 H22 0.9500
C73 C74 1.387(5)
C73 C77 1.494(5)
F73 C77 1.322(4)
C24 C25 1.389(5)
C25 C26 1.389(5)
C25 H25 0.9500
C27 H27A 0.9800
C27 H27B 0.9800
C27 H27C 0.9800
C28 H28A 0.9800
C28 H28B 0.9800
C28 H28C 0.9800
C29 H29A 0.9800
C29 H29B 0.9800
C29 H29C 0.9800
C31 H31A 0.9800
C31 H31B 0.9800
C31 H31C 0.9800
C33 H33A 0.9800
C33 H33B 0.9800
C33 H33C 0.9800
C32 H32A 0.9800
C32 H32B 0.9800
C32 H32C 0.9800
C36 H36A 0.9800
C36 H36B 0.9800
C36 H36C 0.9800
C34 H34A 0.9800
C34 H34B 0.9800
C34 H34C 0.9800
C35 H35A 0.9800
C35 H35B 0.9800
C35 H35C 0.9800
C52 C55 1.491(10)
C52 C56 1.548(11)
C52 H52 1.0000
C55 H55A 0.9800
C55 H55B 0.9800
C55 H55C 0.9800
C56 H56A 0.9800
C56 H56B 0.9800
C56 H56C 0.9800
C59 C57 1.56(2)
C59 H59A 0.9800
C59 H59B 0.9800
C59 H59C 0.9800
C57 C58 1.499(19)
C57 H57 1.0000
C58 H58A 0.9800
C58 H58B 0.9800
C58 H58C 0.9800
C51 C54 1.519(12)
C51 C53 1.522(14)
C51 H51 1.0000
C53 H53A 0.9800
C53 H53B 0.9800
C53 H53C 0.9800
C54 H54A 0.9800
C54 H54B 0.9800
C54 H54C 0.9800
C49 C48 1.486(19)
C49 C47 1.54(2)
C49 H49 1.0000
C47 H47A 0.9800
C47 H47B 0.9800
C47 H47C 0.9800
C48 H48A 0.9800
C48 H48B 0.9800
C48 H48C 0.9800
C41 C43 1.521(5)
C41 C44 1.525(5)
C41 H41 1.0000
C42 C46 1.517(7)
C42 C45 1.532(6)
C42 H42 1.0000
C43 H43A 0.9800
C43 H43B 0.9800
C43 H43C 0.9800
C44 H44A 0.9800
C44 H44B 0.9800
C44 H44C 0.9800
C45 H45A 0.9800
C45 H45B 0.9800
C45 H45C 0.9800
C46 H46A 0.9800
C46 H46B 0.9800
C46 H46C 0.9800
C61 C66 1.388(5)
C61 C62 1.392(5)
C61 B 1.644(4)
F61 C67 1.312(5)
C62 C63 1.394(5)
C62 H62 0.9500
F62 C67 1.328(5)
F63 C67 1.308(5)
C63 C64 1.381(5)
C63 C67 1.487(5)
C64 C65 1.378(5)
C64 H64 0.9500
F64 C68 1.272(5)
C68 F65 1.300(5)
C68 F66 1.316(5)
C68 C65 1.496(5)
C66 C65 1.394(5)
C66 H66 0.9500
F71 C77 1.288(6)
C71 C76 1.398(4)
C71 B 1.642(5)
B C91 1.635(5)
B C81 1.645(4)
C74 C75 1.383(5)
C74 H74 0.9500
F74 C78 1.323(7)
C78 F76 1.294(6)
C78 F75 1.323(5)
C78 C75 1.493(5)
C76 C75 1.391(5)
C76 H76 0.9500
C82 C81 1.389(4)
C82 C83 1.390(4)
C82 H82 0.9500
F82 C87 1.324(6)
C81 C86 1.401(5)
F81 C87 1.327(5)
C83 C84 1.374(5)
C83 C87 1.482(5)
F83 C87 1.307(5)
F84 C88 1.340(7)
C84 C85 1.378(5)
C84 H84 0.9500
F85 C88 1.276(6)
C85 C86 1.392(5)
C85 C88 1.481(5)
F86 C88 1.300(5)
C86 H86 0.9500
